data_4002988
loop_
_publ_author_name
'Zhou, Laidong'
'Assoud, Abdeljalil'
'Shyamsunder, Abhinandan'
'Huq, Ashfia'
'Zhang, Qiang'
'Hartmann, Pascal'
'Kulisch, Joern'
'Nazar, Linda F.'

_publ_section_title
;
 An Entropically Stabilized Fast-Ion Conductor: Li3.25[Si0.25P0.75]S4
;
_journal_issue 19
_journal_name_full 'Chemistry of Materials'
_journal_page_first 7801
_journal_paper_doi 10.1021/acs.chemmater.9b00657
_journal_volume 31
_journal_year 2019
_chemical_formula_moiety 'Li3.58 P0.50 S4 Si0.50'
_chemical_formula_sum 'Li3.58 P0.5 S4 Si0.5'
_chemical_formula_weight 182.64
_space_group_crystal_system orthorhombic
_space_group_IT_number 62
_space_group_name_Hall '-P 2ac 2n'
_space_group_name_H-M_alt 'P n m a'
_symmetry_space_group_name_Hall '-P 2ac 2n'
_symmetry_space_group_name_H-M 'P n m a'
_audit_creation_method SHELXL-2018/3
_cell_angle_alpha 90
_cell_angle_beta 90
_cell_angle_gamma 90
_cell_formula_units_Z 4
_cell_length_a 13.4165(19)
_cell_length_b 7.9107(11)
_cell_length_c 6.1283(8)
_cell_measurement_reflns_used 171
_cell_measurement_temperature 280(2)
_cell_measurement_theta_max 30
_cell_measurement_theta_min 1.5
_cell_volume 650.42(15)
_computing_cell_refinement 'SMART, 'Bruker APEX II'
_computing_data_collection 'Bruker kappa APEX II'
_computing_data_reduction 'SAINT, 'Bruker APEX II'
_computing_molecular_graphics Diamond
_computing_structure_refinement 'SHELXL-2016 (Sheldrick, 2016)'
_computing_structure_solution 'SHELXL-2016 (Sheldrick, 2016)'
_diffrn_ambient_temperature 280(2)
_diffrn_measured_fraction_theta_full 1.000
_diffrn_measured_fraction_theta_max 0.999
_diffrn_measurement_device_type 'BRUKER kappa APEX II'
_diffrn_measurement_method 'Omega and phi scan'
_diffrn_radiation_monochromator graphite
_diffrn_radiation_source 'fine-focus sealed tube'
_diffrn_radiation_type MoK\a
_diffrn_radiation_wavelength 0.71073
_diffrn_reflns_av_R_equivalents 0.0355
_diffrn_reflns_av_unetI/netI 0.0307
_diffrn_reflns_Laue_measured_fraction_full 1.000
_diffrn_reflns_Laue_measured_fraction_max 0.999
_diffrn_reflns_limit_h_max 17
_diffrn_reflns_limit_h_min -18
_diffrn_reflns_limit_k_max 9
_diffrn_reflns_limit_k_min -11
_diffrn_reflns_limit_l_max 6
_diffrn_reflns_limit_l_min -8
_diffrn_reflns_number 5234
_diffrn_reflns_point_group_measured_fraction_full 1.000
_diffrn_reflns_point_group_measured_fraction_max 0.999
_diffrn_reflns_theta_full 25.242
_diffrn_reflns_theta_max 29.999
_diffrn_reflns_theta_min 3.037
_diffrn_standards_decay_% 0
_diffrn_standards_interval_time 3
_diffrn_standards_number 3
_exptl_absorpt_coefficient_mu 1.535
_exptl_absorpt_correction_T_max 0.7460
_exptl_absorpt_correction_T_min 0.5893
_exptl_absorpt_correction_type multi-scan
_exptl_absorpt_process_details SADABS
_exptl_crystal_colour colourless
_exptl_crystal_density_diffrn 1.865
_exptl_crystal_description Plate
_exptl_crystal_F_000 357
_exptl_crystal_size_max 0.160
_exptl_crystal_size_mid 0.100
_exptl_crystal_size_min 0.010
_refine_diff_density_max 0.786
_refine_diff_density_min -0.431
_refine_diff_density_rms 0.116
_refine_ls_extinction_method none
_refine_ls_goodness_of_fit_ref 1.005
_refine_ls_hydrogen_treatment undef
_refine_ls_matrix_type full
_refine_ls_number_parameters 71
_refine_ls_number_reflns 1010
_refine_ls_number_restraints 6
_refine_ls_restrained_S_all 1.002
_refine_ls_R_factor_all 0.0543
_refine_ls_R_factor_gt 0.0373
_refine_ls_shift/su_max 0.000
_refine_ls_shift/su_mean 0.000
_refine_ls_structure_factor_coef Fsqd
_refine_ls_weighting_details 'w=1/[\s^2^(Fo^2^)+(0.0579P)^2^+0.7274P] where P=(Fo^2^+2Fc^2^)/3'
_refine_ls_weighting_scheme calc
_refine_ls_wR_factor_gt 0.0893
_refine_ls_wR_factor_ref 0.0995
_reflns_Friedel_coverage 0.000
_reflns_number_gt 817
_reflns_number_total 1010
_reflns_threshold_expression 'I > 2\s(I)'
_cod_data_source_file Li3.5Si0.5P0.5S4.cif
_cod_data_source_block Li3.5Si0.5P0.5S4
_cod_original_formula_sum 'Li3.58 P0.50 S4 Si0.50'
_cod_database_code 4002988
_shelx_shelxl_version_number 2018/3
_shelx_space_group_comment
;
The symmetry employed for this shelxl refinement is uniquely defined
by the following loop, which should always be used as a source of
symmetry information in preference to the above space-group names.
They are only intended as comments.
;
_shelx_estimated_absorpt_t_min 0.791
_shelx_estimated_absorpt_t_max 0.985

loop_
_space_group_symop_operation_xyz
'x, y, z'
'-x+1/2, -y, z+1/2'
'-x, y+1/2, -z'
'x+1/2, -y+1/2, -z+1/2'
'-x, -y, -z'
'x-1/2, y, -z-1/2'
'x, -y-1/2, z'
'-x-1/2, y-1/2, z-1/2'

loop_
_atom_site_label
_atom_site_type_symbol
_atom_site_fract_x
_atom_site_fract_y
_atom_site_fract_z
_atom_site_U_iso_or_equiv
_atom_site_adp_type
_atom_site_occupancy
_atom_site_site_symmetry_order
_atom_site_calc_flag
_atom_site_refinement_flags_posn
_atom_site_refinement_flags_adp
_atom_site_refinement_flags_occupancy
P1 P 0.08749(7) 0.250000 0.15490(15) 0.0163(2) Uani 0.5 2 d S T P
Si1 Si 0.08749(7) 0.250000 0.15490(15) 0.0163(2) Uani 0.5 2 d S T P
S1 S 0.15498(5) 0.03079(9) 0.27334(11) 0.0235(2) Uani 1 1 d . . .
S2 S -0.06011(7) 0.250000 0.26838(15) 0.0201(2) Uani 1 2 d S T P
S3 S 0.09530(8) 0.250000 -0.18368(15) 0.0241(2) Uani 1 2 d S T P
Li1A Li 0.3289(6) 0.0263(11) 0.3740(17) 0.049(3) Uani 0.730(18) 1 d . U P
Li1B Li 0.3298(14) 0.005(3) 0.186(3) 0.032(6) Uani 0.270(18) 1 d . U P
Li2 Li 0.0099(13) 0.031(3) 0.547(2) 0.043(6) Uani 0.38(2) 1 d . . .
Li3A Li -0.087(2) 0.250000 -0.132(5) 0.039(10) Uani 0.35(7) 2 d S T .
Li3B Li -0.068(5) 0.250000 -0.282(17) 0.14(4) Uani 0.46(9) 2 d S T .

loop_
_atom_site_aniso_label
_atom_site_aniso_U_11
_atom_site_aniso_U_22
_atom_site_aniso_U_33
_atom_site_aniso_U_23
_atom_site_aniso_U_13
_atom_site_aniso_U_12
P1 0.0184(5) 0.0146(5) 0.0160(4) 0.000 0.0013(3) 0.000
Si1 0.0184(5) 0.0146(5) 0.0160(4) 0.000 0.0013(3) 0.000
S1 0.0226(3) 0.0212(4) 0.0266(3) 0.0044(3) -0.0005(2) 0.0034(2)
S2 0.0195(4) 0.0181(5) 0.0228(4) 0.000 0.0015(3) 0.000
S3 0.0336(5) 0.0211(5) 0.0176(4) 0.000 0.0045(3) 0.000
Li1A 0.040(5) 0.040(5) 0.067(7) 0.015(4) -0.006(4) 0.003(4)
Li1B 0.029(10) 0.030(11) 0.038(12) 0.002(8) -0.008(8) 0.005(8)
Li2 0.033(9) 0.064(15) 0.032(11) 0.022(9) -0.004(8) -0.007(8)
Li3A 0.044(17) 0.050(17) 0.021(16) 0.000 -0.008(10) 0.000
Li3B 0.18(5) 0.028(16) 0.21(9) 0.000 -0.12(5) 0.000

loop_
_atom_type_symbol
_atom_type_description
_atom_type_scat_dispersion_real
_atom_type_scat_dispersion_imag
_atom_type_scat_source
Li Li -0.0003 0.0001 'International Tables Vol C Tables 4.2.6.8 and 6.1.1.4'
P P 0.1023 0.0942 'International Tables Vol C Tables 4.2.6.8 and 6.1.1.4'
S S 0.1246 0.1234 'International Tables Vol C Tables 4.2.6.8 and 6.1.1.4'
Si Si 0.0817 0.0704 'International Tables Vol C Tables 4.2.6.8 and 6.1.1.4'

loop_
_geom_angle_atom_site_label_1
_geom_angle_atom_site_label_2
_geom_angle_atom_site_label_3
_geom_angle
_geom_angle_site_symmetry_1
_geom_angle_site_symmetry_3
S3 P1 S1 109.00(4) . .
S3 P1 S1 109.00(4) . 7_565
S1 P1 S1 112.42(6) . 7_565
S3 P1 S2 112.25(6) . .
S1 P1 S2 107.11(4) . .
S1 P1 S2 107.11(4) 7_565 .
S3 P1 Li3A 56.1(5) . .
S1 P1 Li3A 123.77(3) . .
S1 P1 Li3A 123.77(3) 7_565 .
S2 P1 Li3A 56.2(5) . .
S3 P1 Li1A 53.7(2) . 2_554
S1 P1 Li1A 55.4(2) . 2_554
S1 P1 Li1A 130.00(18) 7_565 2_554
S2 P1 Li1A 122.89(17) . 2_554
Li3A P1 Li1A 87.4(4) . 2_554
S3 P1 Li1A 53.7(2) . 8_665
S1 P1 Li1A 130.00(17) . 8_665
S1 P1 Li1A 55.4(2) 7_565 8_665
S2 P1 Li1A 122.89(17) . 8_665
Li3A P1 Li1A 87.4(4) . 8_665
Li1A P1 Li1A 93.5(4) 2_554 8_665
P1 S1 Li1B 114.4(5) . .
P1 S1 Li1A 121.4(2) . .
Li1B S1 Li1A 27.9(5) . .
P1 S1 Li1A 81.2(2) . 2_554
Li1B S1 Li1A 71.5(5) . 2_554
Li1A S1 Li1A 99.4(3) . 2_554
P1 S1 Li3B 122.8(9) . 5
Li1B S1 Li3B 112.5(18) . 5
Li1A S1 Li3B 115.5(10) . 5
Li1A S1 Li3B 84(3) 2_554 5
P1 S1 Li2 86.1(5) . 5_556
Li1B S1 Li2 159.0(7) . 5_556
Li1A S1 Li2 137.3(4) . 5_556
Li1A S1 Li2 117.9(4) 2_554 5_556
Li3B S1 Li2 54(2) 5 5_556
P1 S1 Li1B 118.2(4) . 2
Li1B S1 Li1B 97.6(6) . 2
Li1A S1 Li1B 70.6(5) . 2
Li1A S1 Li1B 160.6(5) 2_554 2
Li3B S1 Li1B 85(2) 5 2
Li2 S1 Li1B 67.4(5) 5_556 2
P1 S1 Li3A 116.8(6) . 5
Li1B S1 Li3A 101.4(8) . 5
Li1A S1 Li3A 114.7(6) . 5
Li1A S1 Li3A 62.6(7) 2_554 5
Li3B S1 Li3A 22(2) 5 5
Li2 S1 Li3A 70.5(7) 5_556 5
Li1B S1 Li3A 105.6(8) 2 5
P1 S1 Li2 84.1(5) . .
Li1B S1 Li2 151.8(6) . .
Li1A S1 Li2 124.4(4) . .
Li1A S1 Li2 134.9(4) 2_554 .
Li3B S1 Li2 69(3) 5 .
Li2 S1 Li2 18.2(7) 5_556 .
Li1B S1 Li2 54.1(5) 2 .
Li3A S1 Li2 87.4(7) 5 .
P1 S2 Li1B 127.3(4) . 6_556
P1 S2 Li1B 127.3(4) . 4_455
Li1B S2 Li1B 104.3(9) 6_556 4_455
P1 S2 Li1A 116.8(2) . 6_556
Li1B S2 Li1A 27.4(5) 6_556 6_556
Li1B S2 Li1A 104.1(5) 4_455 6_556
P1 S2 Li1A 116.8(2) . 4_455
Li1B S2 Li1A 104.1(5) 6_556 4_455
Li1B S2 Li1A 27.4(5) 4_455 4_455
Li1A S2 Li1A 91.5(5) 6_556 4_455
P1 S2 Li3A 79.1(7) . .
Li1B S2 Li3A 91.4(6) 6_556 .
Li1B S2 Li3A 91.4(6) 4_455 .
Li1A S2 Li3A 64.0(5) 6_556 .
Li1A S2 Li3A 64.0(5) 4_455 .
P1 S2 Li2 84.2(4) . 3_556
Li1B S2 Li2 141.9(6) 6_556 3_556
Li1B S2 Li2 55.1(6) 4_455 3_556
Li1A S2 Li2 158.1(4) 6_556 3_556
Li1A S2 Li2 72.2(4) 4_455 3_556
Li3A S2 Li2 118.1(4) . 3_556
P1 S2 Li2 84.2(4) . 5_556
Li1B S2 Li2 55.1(6) 6_556 5_556
Li1B S2 Li2 141.9(6) 4_455 5_556
Li1A S2 Li2 72.2(4) 6_556 5_556
Li1A S2 Li2 158.1(4) 4_455 5_556
Li3A S2 Li2 118.1(4) . 5_556
Li2 S2 Li2 118.8(6) 3_556 5_556
P1 S2 Li2 83.0(4) . 7_565
Li1B S2 Li2 131.8(6) 6_556 7_565
Li1B S2 Li2 67.5(6) 4_455 7_565
Li1A S2 Li2 157.4(5) 6_556 7_565
Li1A S2 Li2 88.5(4) 4_455 7_565
Li3A S2 Li2 134.6(5) . 7_565
Li2 S2 Li2 17.9(7) 3_556 7_565
Li2 S2 Li2 101.00(13) 5_556 7_565
P1 S2 Li2 83.0(4) . .
Li1B S2 Li2 67.5(6) 6_556 .
Li1B S2 Li2 131.8(6) 4_455 .
Li1A S2 Li2 88.5(4) 6_556 .
Li1A S2 Li2 157.4(5) 4_455 .
Li3A S2 Li2 134.6(5) . .
Li2 S2 Li2 101.00(13) 3_556 .
Li2 S2 Li2 17.9(7) 5_556 .
Li2 S2 Li2 83.2(7) 7_565 .
P1 S2 Li3B 111.5(14) . 1_556
Li1B S2 Li3B 82.1(9) 6_556 1_556
Li1B S2 Li3B 82.1(9) 4_455 1_556
Li1A S2 Li3B 109.3(9) 6_556 1_556
Li1A S2 Li3B 109.3(9) 4_455 1_556
Li3A S2 Li3B 169.3(13) . 1_556
Li2 S2 Li3B 64.7(6) 3_556 1_556
Li2 S2 Li3B 64.7(6) 5_556 1_556
Li2 S2 Li3B 50.1(8) 7_565 1_556
Li2 S2 Li3B 50.1(8) . 1_556
P1 S3 Li3B 103(3) . .
P1 S3 Li1B 110.8(5) . 8_665
Li3B S3 Li1B 108.4(14) . 8_665
P1 S3 Li1B 110.8(5) . 2_554
Li3B S3 Li1B 108.4(14) . 2_554
Li1B S3 Li1B 115.1(10) 8_665 2_554
P1 S3 Li1A 82.9(2) . 8_665
Li3B S3 Li1A 116.2(2) . 8_665
Li1B S3 Li1A 27.9(5) 8_665 8_665
Li1B S3 Li1A 129.0(5) 2_554 8_665
P1 S3 Li1A 82.9(2) . 2_554
Li3B S3 Li1A 116.2(2) . 2_554
Li1B S3 Li1A 129.0(5) 8_665 2_554
Li1B S3 Li1A 27.9(5) 2_554 2_554
Li1A S3 Li1A 127.6(4) 8_665 2_554
P1 S3 Li3A 79.7(7) . .
Li3B S3 Li3A 23(2) . .
Li1B S3 Li3A 117.4(5) 8_665 .
Li1B S3 Li3A 117.4(5) 2_554 .
Li1A S3 Li3A 113.3(3) 8_665 .
Li1A S3 Li3A 113.3(3) 2_554 .
P1 S3 Li2 126.8(4) . 1_554
Li3B S3 Li2 54.4(18) . 1_554
Li1B S3 Li2 121.6(6) 8_665 1_554
Li1B S3 Li2 54.8(7) 2_554 1_554
Li1A S3 Li2 148.9(5) 8_665 1_554
Li1A S3 Li2 71.6(5) 2_554 1_554
Li3A S3 Li2 69.6(7) . 1_554
P1 S3 Li2 126.8(4) . 7_564
Li3B S3 Li2 54.4(18) . 7_564
Li1B S3 Li2 54.8(7) 8_665 7_564
Li1B S3 Li2 121.6(6) 2_554 7_564
Li1A S3 Li2 71.6(5) 8_665 7_564
Li1A S3 Li2 148.9(5) 2_554 7_564
Li3A S3 Li2 69.6(7) . 7_564
Li2 S3 Li2 81.5(8) 1_554 7_564
Li1B Li1A S1 76.0(10) . .
Li1B Li1A S3 74.0(11) . 2
S1 Li1A S3 112.3(4) . 2
Li1B Li1A S2 75.4(11) . 6_656
S1 Li1A S2 118.8(3) . 6_656
S3 Li1A S2 109.9(4) 2 6_656
Li1B Li1A S1 160.6(11) . 2
S1 Li1A S1 109.7(4) . 2
S3 Li1A S1 86.8(3) 2 2
S2 Li1A S1 115.0(4) 6_656 2
Li1B Li1A Li3A 133.4(13) . 6_656
S1 Li1A Li3A 123.9(7) . 6_656
S3 Li1A Li3A 120.9(6) 2 6_656
S2 Li1A Li3A 58.1(7) 6_656 6_656
S1 Li1A Li3A 59.7(6) 2 6_656
Li1B Li1A Li1B 130.8(9) . 2
S1 Li1A Li1B 56.9(5) . 2
S3 Li1A Li1B 109.2(5) 2 2
S2 Li1A Li1B 138.0(6) 6_656 2
S1 Li1A Li1B 52.9(4) 2 2
Li3A Li1A Li1B 88.6(9) 6_656 2
Li1B Li1A Li2 46.1(10) . 2_554
S1 Li1A Li2 122.1(5) . 2_554
S3 Li1A Li2 57.5(5) 2 2_554
S2 Li1A Li2 55.6(4) 6_656 2_554
S1 Li1A Li2 124.6(5) 2 2_554
Li3A Li1A Li2 101.3(8) 6_656 2_554
Li1B Li1A Li2 166.2(7) 2 2_554
Li1B Li1A P1 117.4(11) . 2
S1 Li1A P1 121.3(3) . 2
S3 Li1A P1 43.42(14) 2 2
S2 Li1A P1 119.9(3) 6_656 2
S1 Li1A P1 43.43(14) 2 2
Li3A Li1A P1 89.2(5) 6_656 2
Li1B Li1A P1 80.3(5) 2 2
Li2 Li1A P1 90.2(5) 2_554 2
Li1B Li1A Li3B 143.9(14) . 6_656
S1 Li1A Li3B 125.5(9) . 6_656
S3 Li1A Li3B 114.1(10) 2 6_656
S2 Li1A Li3B 68.8(9) 6_656 6_656
S1 Li1A Li3B 48.0(10) 2 6_656
Li3A Li1A Li3B 11.8(7) 6_656 6_656
Li1B Li1A Li3B 81.7(9) 2 6_656
Li2 Li1A Li3B 106.3(9) 2_554 6_656
P1 Li1A Li3B 78.6(11) 2 6_656
Li1A Li1B Li2 112.8(13) . 2_554
Li1A Li1B S3 78.1(11) . 2
Li2 Li1B S3 68.2(7) 2_554 2
Li1A Li1B S1 76.0(11) . .
Li2 Li1B S1 171.1(11) 2_554 .
S3 Li1B S1 113.9(8) 2 .
Li1A Li1B S2 77.3(11) . 6_656
Li2 Li1B S2 65.4(7) 2_554 6_656
S3 Li1B S2 112.0(7) 2 6_656
S1 Li1B S2 119.6(8) . 6_656
Li1A Li1B S1 175.6(15) . 2_554
Li2 Li1B S1 63.4(6) 2_554 2_554
S3 Li1B S1 101.7(7) 2 2_554
S1 Li1B S1 107.9(7) . 2_554
S2 Li1B S1 98.8(7) 6_656 2_554
Li1A Li1B Li2 120.0(13) . 6_656
Li2 Li1B Li2 14.5(9) 2_554 6_656
S3 Li1B Li2 82.6(7) 2 6_656
S1 Li1B Li2 160.2(10) . 6_656
S2 Li1B Li2 58.9(6) 6_656 6_656
S1 Li1B Li2 55.7(6) 2_554 6_656
Li1A Li1B Li1A 131.6(13) . 2_554
Li2 Li1B Li1A 115.6(9) 2_554 2_554
S3 Li1B Li1A 117.4(8) 2 2_554
S1 Li1B Li1A 55.6(4) . 2_554
S2 Li1B Li1A 126.3(8) 6_656 2_554
S1 Li1B Li1A 52.5(4) 2_554 2_554
Li2 Li1B Li1A 107.8(8) 6_656 2_554
Li1A Li1B Li3B 130(2) . 6_655
Li2 Li1B Li3B 55.8(12) 2_554 6_655
S3 Li1B Li3B 123.3(11) 2 6_655
S1 Li1B Li3B 120.1(15) . 6_655
S2 Li1B Li3B 52.8(16) 6_656 6_655
S1 Li1B Li3B 46.9(15) 2_554 6_655
Li2 Li1B Li3B 41.3(11) 6_656 6_655
Li1A Li1B Li3B 82.3(19) 2_554 6_655
Li1A Li1B Li3A 32.7(10) . 6_656
Li2 Li1B Li3A 93.4(9) 2_554 6_656
S3 Li1B Li3A 94.1(6) 2 6_656
S1 Li1B Li3A 95.1(8) . 6_656
S2 Li1B Li3A 44.6(5) 6_656 6_656
S1 Li1B Li3A 143.4(9) 2_554 6_656
Li2 Li1B Li3A 94.7(8) 6_656 6_656
Li1A Li1B Li3A 142.8(8) 2_554 6_656
Li3B Li1B Li3A 97.0(14) 6_655 6_656
Li2 Li2 Li3B 130(3) 5_556 1_556
Li2 Li2 Li1B 119(3) 5_556 2
Li3B Li2 Li1B 110.5(13) 1_556 2
Li2 Li2 S1 85(3) 5_556 5_556
Li3B Li2 S1 62.9(19) 1_556 5_556
Li1B Li2 S1 128.9(8) 2 5_556
Li2 Li2 S1 77(3) 5_556 .
Li3B Li2 S1 130(2) 1_556 .
Li1B Li2 S1 62.5(7) 2 .
S1 Li2 S1 161.8(7) 5_556 .
Li2 Li2 S2 83(3) 5_556 5_556
Li3B Li2 S2 125(2) 1_556 5_556
Li1B Li2 S2 59.6(7) 2 5_556
S1 Li2 S2 82.6(5) 5_556 5_556
S1 Li2 S2 95.0(7) . 5_556
Li2 Li2 S2 80(3) 5_556 .
Li3B Li2 S2 68(2) 1_556 .
Li1B Li2 S2 130.8(9) 2 .
S1 Li2 S2 95.7(6) 5_556 .
S1 Li2 S2 81.1(5) . .
S2 Li2 S2 162.1(7) 5_556 .
Li2 Li2 S3 172(3) 5_556 1_556
Li3B Li2 S3 54.3(11) 1_556 1_556
Li1B Li2 S3 57.0(6) 2 1_556
S1 Li2 S3 103.6(6) 5_556 1_556
S1 Li2 S3 94.6(5) . 1_556
S2 Li2 S3 100.2(5) 5_556 1_556
S2 Li2 S3 97.5(7) . 1_556
Li2 Li2 Li1B 46(3) 5_556 6_556
Li3B Li2 Li1B 84.0(13) 1_556 6_556
Li1B Li2 Li1B 165.5(9) 2 6_556
S1 Li2 Li1B 56.9(5) 5_556 6_556
S1 Li2 Li1B 108.6(6) . 6_556
S2 Li2 Li1B 112.5(8) 5_556 6_556
S2 Li2 Li1B 53.6(5) . 6_556
S3 Li2 Li1B 137.3(9) 1_556 6_556
Li2 Li2 Li3B 37(3) 5_556 5
Li3B Li2 Li3B 167.6(8) 1_556 5
Li1B Li2 Li3B 81.9(12) 2 5
S1 Li2 Li3B 109.6(17) 5_556 5
S1 Li2 Li3B 54.7(18) . 5
S2 Li2 Li3B 60.5(16) 5_556 5
S2 Li2 Li3B 104.0(15) . 5
S3 Li2 Li3B 137.9(12) 1_556 5
Li1B Li2 Li3B 83.6(10) 6_556 5
Li2 Li2 Li3A 134(3) 5_556 1_556
Li3B Li2 Li3A 16(2) 1_556 1_556
Li1B Li2 Li3A 103.9(9) 2 1_556
S1 Li2 Li3A 55.3(6) 5_556 1_556
S1 Li2 Li3A 141.0(8) . 1_556
S2 Li2 Li3A 109.3(7) 5_556 1_556
S2 Li2 Li3A 83.6(8) . 1_556
S3 Li2 Li3A 52.3(6) 1_556 1_556
Li1B Li2 Li3A 90.1(9) 6_556 1_556
Li3B Li2 Li3A 164.2(19) 5 1_556
Li2 Li2 Li1A 129(3) 5_556 2
Li3B Li2 Li1A 98.1(14) 1_556 2
Li1B Li2 Li1A 21.1(5) 2 2
S1 Li2 Li1A 108.3(5) 5_556 2
S1 Li2 Li1A 83.6(5) . 2
S2 Li2 Li1A 52.1(4) 5_556 2
S2 Li2 Li1A 143.4(7) . 2
S3 Li2 Li1A 50.8(3) 1_556 2
Li1B Li2 Li1A 162.2(8) 6_556 2
Li3B Li2 Li1A 93.7(11) 5 2
Li3A Li2 Li1A 87.8(7) 1_556 2
Li3B Li3A S3 67(4) . .
Li3B Li3A S2 156(4) . .
S3 Li3A S2 88.9(10) . .
Li3B Li3A S1 76.6(19) . 5
S3 Li3A S1 108.0(7) . 5
S2 Li3A S1 112.9(7) . 5
Li3B Li3A S1 76.6(19) . 3
S3 Li3A S1 108.0(7) . 3
S2 Li3A S1 112.9(7) . 3
S1 Li3A S1 121.0(12) 5 3
Li3B Li3A Li1A 134.0(16) . 4_455
S3 Li3A Li1A 120.1(9) . 4_455
S2 Li3A Li1A 57.9(6) . 4_455
S1 Li3A Li1A 129.8(11) 5 4_455
S1 Li3A Li1A 57.7(3) 3 4_455
Li3B Li3A Li1A 134.0(16) . 6_556
S3 Li3A Li1A 120.1(9) . 6_556
S2 Li3A Li1A 57.9(6) . 6_556
S1 Li3A Li1A 57.7(3) 5 6_556
S1 Li3A Li1A 129.8(11) 3 6_556
Li1A Li3A Li1A 84.8(9) 4_455 6_556
Li3B Li3A Li2 39.8(14) . 1_554
S3 Li3A Li2 58.1(6) . 1_554
S2 Li3A Li2 126.8(9) . 1_554
S1 Li3A Li2 54.2(5) 5 1_554
S1 Li3A Li2 116.4(11) 3 1_554
Li1A Li3A Li2 173.7(9) 4_455 1_554
Li1A Li3A Li2 101.3(4) 6_556 1_554
Li3B Li3A Li2 39.8(14) . 7_564
S3 Li3A Li2 58.1(6) . 7_564
S2 Li3A Li2 126.8(9) . 7_564
S1 Li3A Li2 116.4(11) 5 7_564
S1 Li3A Li2 54.2(5) 3 7_564
Li1A Li3A Li2 101.3(4) 4_455 7_564
Li1A Li3A Li2 173.7(9) 6_556 7_564
Li2 Li3A Li2 72.5(10) 1_554 7_564
Li3B Li3A P1 111(4) . .
S3 Li3A P1 44.2(5) . .
S2 Li3A P1 44.7(5) . .
S1 Li3A P1 119.3(6) 5 .
S1 Li3A P1 119.3(6) 3 .
Li1A Li3A P1 89.0(9) 4_455 .
Li1A Li3A P1 89.0(9) 6_556 .
Li2 Li3A P1 92.7(8) 1_554 .
Li2 Li3A P1 92.7(8) 7_564 .
Li3B Li3A Li1B 146.2(9) . 4_455
S3 Li3A Li1B 114.4(9) . 4_455
S2 Li3A Li1B 44.0(5) . 4_455
S1 Li3A Li1B 129.0(9) 5 4_455
S1 Li3A Li1B 71.0(5) 3 4_455
Li1A Li3A Li1B 13.9(5) 4_455 4_455
Li1A Li3A Li1B 76.7(8) 6_556 4_455
Li2 Li3A Li1B 170.2(12) 1_554 4_455
Li2 Li3A Li1B 109.7(5) 7_564 4_455
P1 Li3A Li1B 77.8(7) . 4_455
Li3A Li3B S3 90(3) . .
Li3A Li3B Li2 125(2) . 7_564
S3 Li3B Li2 71(2) . 7_564
Li3A Li3B Li2 125(2) . 1_554
S3 Li3B Li2 71(2) . 1_554
Li2 Li3B Li2 99(4) 7_564 1_554
Li3A Li3B S1 82(4) . 5
S3 Li3B S1 116.3(9) . 5
Li2 Li3B S1 154(5) 7_564 5
Li2 Li3B S1 63.3(7) 1_554 5
Li3A Li3B S1 82(4) . 3
S3 Li3B S1 116.3(9) . 3
Li2 Li3B S1 63.3(7) 7_564 3
Li2 Li3B S1 154(5) 1_554 3
S1 Li3B S1 124(3) 5 3
Li3A Li3B S2 166(5) . 1_554
S3 Li3B S2 103(4) . 1_554
Li2 Li3B S2 62(3) 7_564 1_554
Li2 Li3B S2 62(3) 1_554 1_554
S1 Li3B S2 92(2) 5 1_554
S1 Li3B S2 92(2) 3 1_554
Li3A Li3B Li2 128.3(16) . 5
S3 Li3B Li2 84(2) . 5
Li2 Li3B Li2 102(4) 7_564 5
Li2 Li3B Li2 12.4(8) 1_554 5
S1 Li3B Li2 56.7(9) 5 5
S1 Li3B Li2 146(3) 3 5
S2 Li3B Li2 54.7(19) 1_554 5
Li3A Li3B Li2 128.3(16) . 3
S3 Li3B Li2 84(2) . 3
Li2 Li3B Li2 12.4(8) 7_564 3
Li2 Li3B Li2 102(4) 1_554 3
S1 Li3B Li2 146(3) 5 3
S1 Li3B Li2 56.7(9) 3 3
S2 Li3B Li2 54.7(19) 1_554 3
Li2 Li3B Li2 102(4) 5 3
Li3A Li3B Li1A 34(2) . 4_455
S3 Li3B Li1A 101(2) . 4_455
Li2 Li3B Li1A 97.5(14) 7_564 4_455
Li2 Li3B Li1A 159(3) 1_554 4_455
S1 Li3B Li1A 105(4) 5 4_455
S1 Li3B Li1A 47.7(16) 3 4_455
S2 Li3B Li1A 139.4(10) 1_554 4_455
Li2 Li3B Li1A 161(3) 5 4_455
Li2 Li3B Li1A 97.2(9) 3 4_455
Li3A Li3B Li1A 34(2) . 6_556
S3 Li3B Li1A 101(2) . 6_556
Li2 Li3B Li1A 159(3) 7_564 6_556
Li2 Li3B Li1A 97.5(14) 1_554 6_556
S1 Li3B Li1A 47.7(16) 5 6_556
S1 Li3B Li1A 105(4) 3 6_556
S2 Li3B Li1A 139.4(10) 1_554 6_556
Li2 Li3B Li1A 97.2(9) 5 6_556
Li2 Li3B Li1A 161(3) 3 6_556
Li1A Li3B Li1A 64(2) 4_455 6_556
Li3A Li3B Li1B 126(4) . 6
S3 Li3B Li1B 125(3) . 6
Li2 Li3B Li1B 106(4) 7_564 6
Li2 Li3B Li1B 54.7(14) 1_554 6
S1 Li3B Li1B 47.9(9) 5 6
S1 Li3B Li1B 109.2(16) 3 6
S2 Li3B Li1B 45.1(11) 1_554 6
Li2 Li3B Li1B 42.3(10) 5 6
Li2 Li3B Li1B 98(3) 3 6
Li1A Li3B Li1B 132(2) 4_455 6
Li1A Li3B Li1B 94.3(11) 6_556 6

loop_
_geom_bond_atom_site_label_1
_geom_bond_atom_site_label_2
_geom_bond_distance
_geom_bond_site_symmetry_2
P1 S3 2.0775(13) .
P1 S1 2.0866(9) .
P1 S1 2.0867(9) 7_565
P1 S2 2.0988(13) .
P1 Li3A 2.93(3) .
P1 Li1A 3.000(9) 2_554
P1 Li1A 3.000(9) 8_665
S1 Li1B 2.41(2) .
S1 Li1A 2.414(9) .
S1 Li1A 2.498(10) 2_554
S1 Li3B 2.51(3) 5
S1 Li2 2.518(18) 5_556
S1 Li1B 2.55(2) 2
S1 Li3A 2.552(16) 5
S1 Li2 2.571(18) .
S2 Li1B 2.45(2) 6_556
S2 Li1B 2.45(2) 4_455
S2 Li1A 2.472(9) 6_556
S2 Li1A 2.472(9) 4_455
S2 Li3A 2.48(3) .
S2 Li2 2.58(2) 3_556
S2 Li2 2.58(2) 5_556
S2 Li2 2.607(18) 7_565
S2 Li2 2.607(18) .
S2 Li3B 2.76(11) 1_556
S3 Li3B 2.27(5) .
S3 Li1B 2.393(19) 8_665
S3 Li1B 2.393(19) 2_554
S3 Li1A 2.436(9) 8_665
S3 Li1A 2.436(9) 2_554
S3 Li3A 2.47(3) .
S3 Li2 2.651(16) 1_554
S3 Li2 2.651(16) 7_564
Li1A Li1B 1.17(2) .
Li1A Li3A 2.62(2) 6_656
Li1A Li1B 2.87(2) 2
Li1A Li2 2.982(18) 2_554
Li1A Li3B 3.36(10) 6_656
Li1B Li2 2.33(3) 2_554
Li1B Li2 2.81(3) 6_656
Li1B Li3B 3.43(6) 6_655
Li1B Li3A 3.53(3) 6_656
Li2 Li2 0.81(3) 5_556
Li2 Li3B 2.27(8) 1_556
Li2 Li3B 2.86(8) 5
Li2 Li3A 2.93(3) 1_556
Li3A Li3B 0.96(10) .
